data_2202938
loop_
_publ_author_name
'Ricardo Baggio'
'Perec, Mireille'
'Garland, Maria Teresa'

_publ_section_title
;Di-\m-<i>trans</i>-2-butenoato-\k^3^<i>O,O,O</i>'-di-\m-<i>trans</i>-2-butenoato-\k^2^<i>O,O</i>'-bis[(<i>trans</i>-2-butenoato-\k^2^<i>O,O</i>')(1,10-phenanthroline-\k^2^<i>N,N</i>')dysprosium(III)]
 dihydrate
;
_journal_issue 12
_journal_name_full 'Acta Crystallographica Section E'
_journal_page_first m1121
_journal_page_last m1123
_journal_paper_doi 10.1107/S1600536803025352
_journal_volume 59
_journal_year 2003
_chemical_formula_iupac '[Dy2 (C4 H5 O2)6 (C12 H8 N2)2], 2H2 O'
_chemical_formula_moiety 'C48 H46 Dy2 N4 O12, 2H2 O'
_chemical_formula_sum 'C48 H50 Dy2 N4 O14'
_chemical_formula_weight 1231.92
_chemical_name_systematic
;
Di-\m-trans-2-butenoato-\k^3^O,O,O'-di-\m-trans-2-butenoato-\k^2^O,O'-
bis[(trans-2-butenoato-\k^2^O,O')(1,10-phenanthroline-
\k^2^N,N')dysprosium(III)] dihydrate
;
_space_group_IT_number 2
_symmetry_cell_setting triclinic
_symmetry_space_group_name_Hall '-P 1'
_symmetry_space_group_name_H-M 'P -1'
_atom_sites_solution_hydrogens geom
_atom_sites_solution_primary direct
_atom_sites_solution_secondary difmap
_audit_creation_method SHELXL-97
_cell_angle_alpha 78.9910(10)
_cell_angle_beta 71.7230(10)
_cell_angle_gamma 77.3540(10)
_cell_formula_units_Z 1
_cell_length_a 10.5490(8)
_cell_length_b 10.9773(9)
_cell_length_c 11.4134(9)
_cell_measurement_reflns_used 217
_cell_measurement_temperature 297(2)
_cell_measurement_theta_max 22.89
_cell_measurement_theta_min 2.12
_cell_volume 1213.83(17)
_computing_cell_refinement SMART-NT
_computing_data_collection 'SMART-NT (Bruker, 2001)'
_computing_data_reduction 'SAINT-NT (Bruker, 2002)'
_computing_molecular_graphics 'SHELXTL-PC (Sheldrick, 1994)'
_computing_publication_material SHELXL97
_computing_structure_refinement 'SHELXL97 (Sheldrick, 1997)'
_computing_structure_solution 'SHELXS97 (Sheldrick, 1997)'
_diffrn_ambient_temperature 297(2)
_diffrn_measured_fraction_theta_full 0.987
_diffrn_measured_fraction_theta_max 0.891
_diffrn_measurement_device_type 'Bruker SMART APEX CCD area-detector'
_diffrn_measurement_method '\f and \w'
_diffrn_radiation_monochromator graphite
_diffrn_radiation_source 'fine-focus sealed tube'
_diffrn_radiation_type MoK\a
_diffrn_radiation_wavelength 0.71073
_diffrn_reflns_av_R_equivalents 0.0247
_diffrn_reflns_av_sigmaI/netI 0.0437
_diffrn_reflns_limit_h_max 13
_diffrn_reflns_limit_h_min -13
_diffrn_reflns_limit_k_max 14
_diffrn_reflns_limit_k_min -14
_diffrn_reflns_limit_l_max 14
_diffrn_reflns_limit_l_min -14
_diffrn_reflns_number 9966
_diffrn_reflns_theta_full 25.00
_diffrn_reflns_theta_max 27.90
_diffrn_reflns_theta_min 1.90
_diffrn_standards_decay_% <2
_diffrn_standards_number 0
_exptl_absorpt_coefficient_mu 3.124
_exptl_absorpt_correction_T_max 0.69
_exptl_absorpt_correction_T_min 0.42
_exptl_absorpt_correction_type multi-scan
_exptl_absorpt_process_details '(SADABS in SAINT-NT; Bruker, 2002)'
_exptl_crystal_colour colorless
_exptl_crystal_density_diffrn 1.685
_exptl_crystal_density_method 'not measured'
_exptl_crystal_description blocks
_exptl_crystal_F_000 610
_exptl_crystal_size_max 0.32
_exptl_crystal_size_mid 0.24
_exptl_crystal_size_min 0.12
_refine_diff_density_max 1.535
_refine_diff_density_min -0.838
_refine_ls_extinction_method none
_refine_ls_goodness_of_fit_ref 1.018
_refine_ls_hydrogen_treatment constr
_refine_ls_matrix_type full
_refine_ls_number_parameters 350
_refine_ls_number_reflns 5166
_refine_ls_number_restraints 9
_refine_ls_restrained_S_all 1.018
_refine_ls_R_factor_all 0.0420
_refine_ls_R_factor_gt 0.0357
_refine_ls_shift/su_max 0.011
_refine_ls_shift/su_mean 0.004
_refine_ls_structure_factor_coef Fsqd
_refine_ls_weighting_details 'calc w = 1/[\s^2^(Fo^2^)+(0.0535P)^2^+0.5535P] where P = (Fo^2^+2Fc^2^)/3'
_refine_ls_weighting_scheme calc
_refine_ls_wR_factor_gt 0.0886
_refine_ls_wR_factor_ref 0.0918
_reflns_number_gt 4598
_reflns_number_total 5166
_reflns_threshold_expression I>2\s(I)
_cod_data_source_file wk6001.cif
_cod_data_source_block I
_cod_database_code 2202938
_cod_database_fobs_code 2202938

loop_
_symmetry_equiv_pos_as_xyz
'x, y, z'
'-x, -y, -z'

loop_
_atom_site_label
_atom_site_fract_x
_atom_site_fract_y
_atom_site_fract_z
_atom_site_U_iso_or_equiv
_atom_site_adp_type
_atom_site_calc_flag
_atom_site_refinement_flags
_atom_site_occupancy
_atom_site_disorder_assembly
_atom_site_disorder_group
_atom_site_type_symbol
Dy 0.99541(2) 0.137913(18) 0.864606(18) 0.03210(9) Uani d . 1 . . Dy
O1A 0.9033(6) 0.0943(5) 0.7063(4) 0.0742(14) Uani d . 1 A . O
O2A 0.7797(4) 0.2347(4) 0.8232(5) 0.0704(13) Uani d . 1 A . O
C1A 0.7949(8) 0.1668(8) 0.7406(7) 0.073(2) Uani d . 1 . . C
C2A' 0.7059(18) 0.1478(14) 0.6657(12) 0.041(4) Uani d P 0.52(3) A 1 C
H2AA 0.7395 0.0995 0.6004 0.049 Uiso calc PR 0.52(3) A 1 H
C3A' 0.580(2) 0.2030(18) 0.6982(14) 0.057(5) Uani d P 0.52(3) A 1 C
H3AA 0.5528 0.2523 0.7625 0.069 Uiso calc PR 0.52(3) A 1 H
C4A' 0.476(3) 0.192(3) 0.639(4) 0.080(7) Uani d P 0.52(3) A 1 C
H4AD 0.4060 0.1527 0.7000 0.121 Uiso calc PR 0.52(3) A 1 H
H4AE 0.5177 0.1429 0.5720 0.121 Uiso calc PR 0.52(3) A 1 H
H4AF 0.4375 0.2750 0.6078 0.121 Uiso calc PR 0.52(3) A 1 H
C2A" 0.650(2) 0.2008(16) 0.7176(18) 0.054(6) Uani d P 0.48(3) A 2 C
H2AB 0.5848 0.2659 0.7521 0.065 Uiso calc PR 0.48(3) A 2 H
C3A" 0.631(2) 0.136(2) 0.651(2) 0.068(7) Uani d P 0.48(3) A 2 C
H3AB 0.7043 0.0778 0.6143 0.082 Uiso calc PR 0.48(3) A 2 H
C4A" 0.498(4) 0.139(3) 0.623(4) 0.081(8) Uani d P 0.48(3) A 2 C
H4AA 0.5121 0.1532 0.5342 0.121 Uiso calc PR 0.48(3) A 2 H
H4AB 0.4312 0.2066 0.6597 0.121 Uiso calc PR 0.48(3) A 2 H
H4AC 0.4663 0.0607 0.6563 0.121 Uiso calc PR 0.48(3) A 2 H
O1B 1.1888(4) 0.1906(3) 0.9016(3) 0.0445(8) Uani d . 1 . . O
O2B 1.1175(3) 0.0278(3) 1.0299(3) 0.0394(7) Uani d . 1 . . O
C1B 1.1990(5) 0.1068(5) 0.9910(5) 0.0393(11) Uani d . 1 A . C
C2B 1.3023(5) 0.0986(5) 1.0572(5) 0.0445(12) Uani d . 1 . . C
H2BA 1.3067 0.0339 1.1223 0.053 Uiso calc R 1 A . H
C3B 1.3875(5) 0.1777(5) 1.0286(5) 0.0474(12) Uani d . 1 A . C
H3BA 1.3818 0.2420 0.9633 0.057 Uiso calc R 1 . . H
C4B 1.4923(6) 0.1731(7) 1.0915(6) 0.0623(16) Uani d . 1 . . C
H4BA 1.5793 0.1715 1.0308 0.093 Uiso calc R 1 A . H
H4BB 1.4941 0.0987 1.1512 0.093 Uiso calc R 1 . . H
H4BC 1.4713 0.2463 1.1332 0.093 Uiso calc R 1 . . H
O1C 1.1465(4) -0.0382(3) 0.7931(3) 0.0466(8) Uani d . 1 . . O
O2C 1.1337(4) -0.2028(3) 0.9441(3) 0.0453(8) Uani d . 1 . . O
C1C 1.1754(5) -0.1532(4) 0.8334(4) 0.0390(10) Uani d . 1 A . C
C2C 1.2649(6) -0.2335(5) 0.7388(5) 0.0527(13) Uani d . 1 . . C
H2CA 1.2841 -0.1973 0.6560 0.063 Uiso calc R 1 A . H
C3C 1.3193(5) -0.3519(5) 0.7625(5) 0.0523(13) Uani d . 1 A . C
H3CA 1.3026 -0.3858 0.8460 0.063 Uiso calc R 1 . . H
C4C 1.4050(7) -0.4380(7) 0.6702(7) 0.076(2) Uani d . 1 . . C
H4CA 1.4814 -0.4840 0.6976 0.114 Uiso calc R 1 A . H
H4CB 1.4363 -0.3894 0.5907 0.114 Uiso calc R 1 . . H
H4CC 1.3524 -0.4959 0.6630 0.114 Uiso calc R 1 . . H
N1 1.1309(4) 0.2245(4) 0.6448(4) 0.0394(9) Uani d D 1 . . N
N2 0.9868(4) 0.3788(3) 0.8202(4) 0.0394(9) Uani d D 1 . . N
C1 1.1962(5) 0.1525(5) 0.5591(4) 0.0474(12) Uani d D 1 A . C
H1A 1.1976 0.0662 0.5803 0.057 Uiso calc R 1 . . H
C2 1.2643(4) 0.1962(6) 0.4380(5) 0.0584(15) Uani d D 1 . . C
H2A 1.3109 0.1402 0.3807 0.070 Uiso calc R 1 A . H
C3 1.2614(5) 0.3228(6) 0.4045(5) 0.0571(15) Uani d D 1 A . C
H3A 1.3050 0.3545 0.3237 0.068 Uiso calc R 1 . . H
C4 1.1922(5) 0.4042(5) 0.4932(5) 0.0473(12) Uani d D 1 . . C
C5 1.1827(6) 0.5387(6) 0.4649(6) 0.0611(16) Uani d D 1 A . C
H5A 1.2249 0.5739 0.3851 0.073 Uiso calc R 1 . . H
C6 1.1141(6) 0.6136(6) 0.5518(6) 0.0580(15) Uani d D 1 . . C
H6A 1.1100 0.7002 0.5313 0.070 Uiso calc R 1 A . H
C7 1.0471(5) 0.5639(5) 0.6750(5) 0.0468(12) Uani d D 1 A . C
C8 0.9723(6) 0.6390(5) 0.7681(6) 0.0591(15) Uani d D 1 . . C
H8A 0.9646 0.7262 0.7511 0.071 Uiso calc R 1 A . H
C9 0.9108(6) 0.5842(5) 0.8836(6) 0.0598(15) Uani d D 1 A . C
H9A 0.8633 0.6329 0.9471 0.072 Uiso calc R 1 . . H
C10 0.9202(5) 0.4535(5) 0.9050(5) 0.0513(13) Uani d D 1 A . C
H10A 0.8768 0.4171 0.9839 0.062 Uiso calc R 1 . . H
C11 1.0514(5) 0.4325(4) 0.7058(4) 0.0379(10) Uani d . 1 A . C
C12 1.1277(5) 0.3508(5) 0.6128(4) 0.0387(10) Uani d . 1 A . C
O1WA 1.0142(16) -0.0787(12) 0.5576(11) 0.050(5) Uani d P 0.268(9) B 3 O
O1WB 0.6073(7) 0.4644(7) 0.8849(6) 0.088(3) Uani d P 0.732(9) B 4 O

loop_
_atom_site_aniso_label
_atom_site_aniso_U_11
_atom_site_aniso_U_22
_atom_site_aniso_U_33
_atom_site_aniso_U_12
_atom_site_aniso_U_13
_atom_site_aniso_U_23
Dy 0.03926(13) 0.02994(13) 0.02807(12) -0.00856(8) -0.01128(8) -0.00011(8)
O1A 0.096(4) 0.100(4) 0.045(2) -0.051(3) -0.032(2) 0.007(2)
O2A 0.061(3) 0.064(3) 0.086(3) -0.013(2) -0.038(3) 0.023(3)
C1A 0.083(5) 0.091(6) 0.062(4) -0.059(5) -0.049(4) 0.049(4)
C2A' 0.044(9) 0.043(7) 0.042(6) -0.015(6) -0.018(5) -0.003(5)
C3A' 0.053(10) 0.071(10) 0.059(8) -0.003(8) -0.036(7) -0.010(7)
C4A' 0.061(11) 0.085(18) 0.101(15) -0.024(14) -0.042(10) 0.018(15)
C2A" 0.066(12) 0.045(8) 0.054(10) 0.000(7) -0.028(8) -0.001(7)
C3A" 0.071(13) 0.058(11) 0.080(12) -0.016(9) -0.036(10) 0.007(9)
C4A" 0.087(18) 0.076(18) 0.099(16) -0.029(16) -0.063(14) 0.022(16)
O1B 0.052(2) 0.0412(19) 0.046(2) -0.0183(16) -0.0229(16) 0.0084(16)
O2B 0.0466(19) 0.0393(18) 0.0385(18) -0.0163(15) -0.0167(15) -0.0014(14)
C1B 0.037(2) 0.037(3) 0.044(3) -0.007(2) -0.010(2) -0.010(2)
C2B 0.050(3) 0.042(3) 0.044(3) -0.015(2) -0.019(2) 0.004(2)
C3B 0.046(3) 0.054(3) 0.043(3) -0.013(2) -0.013(2) -0.004(2)
C4B 0.049(3) 0.086(5) 0.063(4) -0.022(3) -0.018(3) -0.018(3)
O1C 0.059(2) 0.039(2) 0.0354(18) -0.0067(16) -0.0064(16) -0.0037(15)
O2C 0.059(2) 0.0349(18) 0.0331(18) -0.0044(16) -0.0055(15) -0.0013(14)
C1C 0.045(3) 0.035(3) 0.036(2) -0.009(2) -0.010(2) -0.005(2)
C2C 0.066(4) 0.046(3) 0.041(3) -0.004(3) -0.009(3) -0.010(2)
C3C 0.051(3) 0.054(3) 0.052(3) -0.007(3) -0.013(3) -0.012(3)
C4C 0.062(4) 0.067(4) 0.095(5) 0.011(3) -0.018(4) -0.036(4)
N1 0.047(2) 0.041(2) 0.033(2) -0.0132(18) -0.0136(17) 0.0011(17)
N2 0.051(2) 0.029(2) 0.039(2) -0.0073(17) -0.0162(18) -0.0004(17)
C1 0.059(3) 0.047(3) 0.032(2) -0.011(2) -0.007(2) -0.002(2)
C2 0.070(4) 0.066(4) 0.035(3) -0.014(3) -0.007(3) -0.007(3)
C3 0.060(4) 0.072(4) 0.037(3) -0.025(3) -0.010(2) 0.007(3)
C4 0.049(3) 0.053(3) 0.044(3) -0.017(2) -0.020(2) 0.008(2)
C5 0.074(4) 0.059(4) 0.052(3) -0.033(3) -0.020(3) 0.020(3)
C6 0.067(4) 0.042(3) 0.067(4) -0.023(3) -0.027(3) 0.016(3)
C7 0.052(3) 0.038(3) 0.056(3) -0.014(2) -0.028(3) 0.008(2)
C8 0.067(4) 0.036(3) 0.081(4) -0.007(3) -0.036(3) -0.002(3)
C9 0.077(4) 0.038(3) 0.065(4) -0.005(3) -0.022(3) -0.009(3)
C10 0.062(3) 0.037(3) 0.050(3) -0.008(2) -0.010(3) -0.002(2)
C11 0.043(3) 0.034(2) 0.043(3) -0.012(2) -0.025(2) 0.007(2)
C12 0.046(3) 0.041(3) 0.033(2) -0.017(2) -0.017(2) 0.007(2)
O1WA 0.095(12) 0.032(7) 0.028(7) -0.012(7) -0.024(7) -0.005(5)
O1WB 0.084(5) 0.082(5) 0.078(5) 0.006(4) -0.015(4) 0.001(4)

loop_
_atom_type_symbol
_atom_type_description
_atom_type_scat_dispersion_real
_atom_type_scat_dispersion_imag
_atom_type_scat_source
C C 0.0033 0.0016 'International Tables Vol C Tables 4.2.6.8 and 6.1.1.4'
H H 0.0000 0.0000 'International Tables Vol C Tables 4.2.6.8 and 6.1.1.4'
N N 0.0061 0.0033 'International Tables Vol C Tables 4.2.6.8 and 6.1.1.4'
O O 0.0106 0.0060 'International Tables Vol C Tables 4.2.6.8 and 6.1.1.4'
Dy Dy -0.1892 4.4098 'International Tables Vol C Tables 4.2.6.8 and 6.1.1.4'

loop_
_geom_angle_atom_site_label_1
_geom_angle_atom_site_label_2
_geom_angle_atom_site_label_3
_geom_angle_site_symmetry_1
_geom_angle_site_symmetry_3
_geom_angle
O1C Dy O2B . 2_757 76.57(12)
O1C Dy O2C . 2_757 137.43(12)
O2B Dy O2C 2_757 2_757 75.14(12)
O1C Dy O1B . . 84.13(13)
O2B Dy O1B 2_757 . 126.55(11)
O2C Dy O1B 2_757 . 87.82(13)
O1C Dy O2A . . 129.59(17)
O2B Dy O2A 2_757 . 84.29(13)
O2C Dy O2A 2_757 . 78.06(16)
O1B Dy O2A . . 141.55(15)
O1C Dy O1A . . 78.07(18)
O2B Dy O1A 2_757 . 78.00(13)
O2C Dy O1A 2_757 . 125.18(17)
O1B Dy O1A . . 145.16(15)
O2A Dy O1A . . 52.28(19)
O1C Dy O2B . . 70.58(11)
O2B Dy O2B 2_757 . 74.62(12)
O2C Dy O2B 2_757 . 71.65(12)
O1B Dy O2B . . 51.94(10)
O2A Dy O2B . . 146.54(14)
O1A Dy O2B . . 142.17(15)
O1C Dy N2 . . 136.39(13)
O2B Dy N2 2_757 . 146.97(13)
O2C Dy N2 2_757 . 77.66(12)
O1B Dy N2 . . 70.12(12)
O2A Dy N2 . . 71.97(14)
O1A Dy N2 . . 103.40(15)
O2B Dy N2 . . 113.81(11)
O1C Dy N1 . . 76.76(12)
O2B Dy N1 2_757 . 141.62(12)
O2C Dy N1 2_757 . 141.33(12)
O1B Dy N1 . . 77.07(12)
O2A Dy N1 . . 91.95(14)
O1A Dy N1 . . 69.84(14)
O2B Dy N1 . . 120.67(11)
N2 Dy N1 . . 63.77(13)
O1C Dy C1A . . 103.4(2)
O2B Dy C1A 2_757 . 78.65(14)
O2C Dy C1A 2_757 . 101.5(2)
O1B Dy C1A . . 154.79(14)
O2A Dy C1A . . 26.4(2)
O1A Dy C1A . . 25.9(2)
O2B Dy C1A . . 153.27(14)
N2 Dy C1A . . 88.84(19)
N1 Dy C1A . . 81.27(16)
O1C Dy C1B . . 76.36(13)
O2B Dy C1B 2_757 . 101.00(13)
O2C Dy C1B 2_757 . 78.58(13)
O1B Dy C1B . . 25.56(12)
O2A Dy C1B . . 153.80(17)
O1A Dy C1B . . 153.88(18)
O2B Dy C1B . . 26.38(12)
N2 Dy C1B . . 91.55(13)
N1 Dy C1B . . 98.95(13)
C1A Dy C1B . . 179.61(17)
O1C Dy Dy . 2_757 69.02(8)
O2B Dy Dy 2_757 2_757 39.60(8)
O2C Dy Dy 2_757 2_757 68.85(8)
O1B Dy Dy . 2_757 86.95(8)
O2A Dy Dy . 2_757 119.50(10)
O1A Dy Dy . 2_757 113.48(11)
O2B Dy Dy . 2_757 35.02(7)
N2 Dy Dy . 2_757 139.98(9)
N1 Dy Dy . 2_757 143.49(9)
C1A Dy Dy . 2_757 118.25(12)
C1B Dy Dy . 2_757 61.40(10)
C1A O1A Dy . . 93.6(4)
C1A O2A Dy . . 94.1(4)
O1A C1A O2A . . 119.6(6)
O1A C1A C2A' . . 105.6(10)
O2A C1A C2A' . . 134.7(11)
O1A C1A C2A" . . 138.8(11)
O2A C1A C2A" . . 101.4(11)
O1A C1A Dy . . 60.5(3)
O2A C1A Dy . . 59.5(3)
C2A' C1A Dy . . 164.8(9)
C2A" C1A Dy . . 159.0(10)
C3A' C2A' C1A . . 116.2(18)
C3A' C2A' H2AA . . 121.9
C1A C2A' H2AA . . 121.9
C2A' C3A' C4A' . . 124(2)
C2A' C3A' H3AA . . 117.8
C4A' C3A' H3AA . . 117.9
C3A" C2A" C1A . . 116(2)
C3A" C2A" H2AB . . 122.2
C1A C2A" H2AB . . 122.2
C2A" C3A" C4A" . . 127(3)
C2A" C3A" H3AB . . 116.5
C4A" C3A" H3AB . . 116.7
C3A" C4A" H4AA . . 109.1
C3A" C4A" H4AB . . 109.7
H4AA C4A" H4AB . . 109.5
C3A" C4A" H4AC . . 109.6
H4AA C4A" H4AC . . 109.5
H4AB C4A" H4AC . . 109.5
C1B O1B Dy . . 98.1(3)
C1B O2B Dy . 2_757 164.9(3)
C1B O2B Dy . . 89.7(3)
Dy O2B Dy 2_757 . 105.38(12)
O1B C1B O2B . . 120.2(4)
O1B C1B C2B . . 121.5(4)
O2B C1B C2B . . 118.3(4)
O1B C1B Dy . . 56.3(2)
O2B C1B Dy . . 63.9(2)
C2B C1B Dy . . 176.7(4)
C3B C2B C1B . . 123.6(5)
C3B C2B H2BA . . 118.2
C1B C2B H2BA . . 118.2
C2B C3B C4B . . 125.5(5)
C2B C3B H3BA . . 117.3
C4B C3B H3BA . . 117.3
C3B C4B H4BA . . 109.5
C3B C4B H4BB . . 109.5
H4BA C4B H4BB . . 109.5
C3B C4B H4BC . . 109.5
H4BA C4B H4BC . . 109.5
H4BB C4B H4BC . . 109.5
C1C O1C Dy . . 137.5(3)
C1C O2C Dy . 2_757 137.7(3)
O2C C1C O1C . . 125.6(5)
O2C C1C C2C . . 119.1(4)
O1C C1C C2C . . 115.3(4)
C3C C2C C1C . . 125.3(5)
C3C C2C H2CA . . 117.4
C1C C2C H2CA . . 117.4
C2C C3C C4C . . 127.2(6)
C2C C3C H3CA . . 116.4
C4C C3C H3CA . . 116.4
C3C C4C H4CA . . 109.5
C3C C4C H4CB . . 109.5
H4CA C4C H4CB . . 109.5
C3C C4C H4CC . . 109.5
H4CA C4C H4CC . . 109.5
H4CB C4C H4CC . . 109.5
C1 N1 C12 . . 117.6(4)
C1 N1 Dy . . 122.5(3)
C12 N1 Dy . . 119.8(3)
C10 N2 C11 . . 117.7(4)
C10 N2 Dy . . 122.3(3)
C11 N2 Dy . . 120.0(3)
N1 C1 C2 . . 124.2(5)
N1 C1 H1A . . 117.9
C2 C1 H1A . . 117.9
C3 C2 C1 . . 118.8(6)
C3 C2 H2A . . 120.6
C1 C2 H2A . . 120.6
C2 C3 C4 . . 119.2(5)
C2 C3 H3A . . 120.4
C4 C3 H3A . . 120.4
C3 C4 C12 . . 117.6(5)
C3 C4 C5 . . 122.6(5)
C12 C4 C5 . . 119.8(5)
C6 C5 C4 . . 120.9(5)
C6 C5 H5A . . 119.6
C4 C5 H5A . . 119.6
C5 C6 C7 . . 121.5(5)
C5 C6 H6A . . 119.2
C7 C6 H6A . . 119.2
C8 C7 C11 . . 117.3(5)
C8 C7 C6 . . 123.4(5)
C11 C7 C6 . . 119.3(5)
C9 C8 C7 . . 119.8(5)
C9 C8 H8A . . 120.1
C7 C8 H8A . . 120.1
C8 C9 C10 . . 118.8(6)
C8 C9 H9A . . 120.6
C10 C9 H9A . . 120.6
N2 C10 C9 . . 123.9(5)
N2 C10 H10A . . 118.0
C9 C10 H10A . . 118.0
N2 C11 C7 . . 122.6(5)
N2 C11 C12 . . 118.1(4)
C7 C11 C12 . . 119.3(5)
N1 C12 C4 . . 122.6(5)
N1 C12 C11 . . 118.3(4)
C4 C12 C11 . . 119.1(5)

loop_
_geom_bond_atom_site_label_1
_geom_bond_atom_site_label_2
_geom_bond_site_symmetry_2
_geom_bond_distance
_geom_bond_publ_flag
Dy O1C . 2.320(3) ?
Dy O2B 2_757 2.321(3) ?
Dy O2C 2_757 2.331(3) ?
Dy O1B . 2.413(3) ?
Dy O2A . 2.440(4) ?
Dy O1A . 2.464(4) ?
Dy O2B . 2.579(3) ?
Dy N2 . 2.582(4) ?
Dy N1 . 2.584(4) ?
Dy C1A . 2.826(6) ?
Dy C1B . 2.871(5) ?
Dy Dy 2_757 3.9006(4) ?
O1A C1A . 1.239(10) ?
O2A C1A . 1.261(10) ?
C1A C2A' . 1.522(16) ?
C1A C2A" . 1.58(2) ?
C2A' C3A' . 1.30(3) ?
C2A' H2AA . 0.9300 ?
C3A' C4A' . 1.49(4) ?
C3A' H3AA . 0.9300 ?
C4A' H4AD . 0.9600 ?
C4A' H4AE . 0.9600 ?
C4A' H4AF . 0.9600 ?
C2A" C3A" . 1.23(4) ?
C2A" H2AB . 0.9300 ?
C3A" C4A" . 1.53(4) ?
C3A" H3AB . 0.9300 ?
C4A" H4AA . 0.9600 ?
C4A" H4AB . 0.9600 ?
C4A" H4AC . 0.9600 ?
O1B C1B . 1.252(6) ?
O2B C1B . 1.276(6) ?
O2B Dy 2_757 2.321(3) ?
C1B C2B . 1.488(7) ?
C2B C3B . 1.310(7) ?
C2B H2BA . 0.9300 ?
C3B C4B . 1.484(7) ?
C3B H3BA . 0.9300 ?
C4B H4BA . 0.9600 ?
C4B H4BB . 0.9600 ?
C4B H4BC . 0.9600 ?
O1C C1C . 1.263(6) ?
O2C C1C . 1.257(6) ?
O2C Dy 2_757 2.331(3) ?
C1C C2C . 1.481(7) ?
C2C C3C . 1.315(8) ?
C2C H2CA . 0.9300 ?
C3C C4C . 1.492(8) ?
C3C H3CA . 0.9300 ?
C4C H4CA . 0.9600 ?
C4C H4CB . 0.9600 ?
C4C H4CC . 0.9600 ?
N1 C1 . 1.300(6) ?
N1 C12 . 1.360(6) ?
N2 C10 . 1.314(6) ?
N2 C11 . 1.357(6) ?
C1 C2 . 1.390(7) ?
C1 H1A . 0.9300 ?
C2 C3 . 1.366(8) ?
C2 H2A . 0.9300 ?
C3 C4 . 1.397(8) ?
C3 H3A . 0.9300 ?
C4 C12 . 1.399(7) ?
C4 C5 . 1.438(8) ?
C5 C6 . 1.336(9) ?
C5 H5A . 0.9300 ?
C6 C7 . 1.424(8) ?
C6 H6A . 0.9300 ?
C7 C8 . 1.398(8) ?
C7 C11 . 1.412(7) ?
C8 C9 . 1.362(9) ?
C8 H8A . 0.9300 ?
C9 C10 . 1.395(7) ?
C9 H9A . 0.9300 ?
C10 H10A . 0.9300 ?
C11 C12 . 1.446(7) ?

loop_
_geom_hbond_atom_site_label_D
_geom_hbond_atom_site_label_H
_geom_hbond_atom_site_label_A
_geom_hbond_site_symmetry_A
_geom_hbond_distance_DH
_geom_hbond_distance_HA
_geom_hbond_distance_DA
_geom_hbond_angle_DHA
C1 H1A O1C . 0.93 2.43 3.042(6) 124
C6 H6A O1WA 1_565 0.93 2.45 3.318(14) 155
C10 H10A O2C 2_757 0.93 2.35 3.020(6) 128
O1WA ? O1A . ? ? 2.621(15) ?
O1WB ? O2A . ? ? 2.834(16) ?
